data_7158946
loop_
_publ_author_name
'Hsueh, Nai-Chen'
'Chang, Meng-Yang'

_publ_section_title
;
 Tandem cyclocondensation of 1,3-bis-sulfonylpropan-2-ones with
 arylaldehydes. One-pot synthesis of tris-sulfonyl 3-arylphenols
;
_journal_name_full 'Organic &amp; Biomolecular Chemistry'
_journal_paper_doi 10.1039/D2OB01703B
_journal_year 2022
_chemical_formula_moiety 'C31 H24 O7 S3, C4 H8 O'
_chemical_formula_sum 'C35 H32 O8 S3'
_chemical_formula_weight 676.79
_space_group_crystal_system triclinic
_space_group_IT_number 2
_space_group_name_Hall '-P 1'
_space_group_name_H-M_alt 'P -1'
_atom_sites_solution_hydrogens geom
_atom_sites_solution_primary dual
_atom_sites_solution_secondary difmap
_audit_creation_date 2020-02-26
_audit_creation_method
;
Olex2 1.2
(compiled 2018.05.29 svn.r3508 for OlexSys, GUI svn.r5506)
;
_audit_update_record
;
2020-12-08 deposited with the CCDC.	2022-10-14 downloaded from the CCDC.
;
_cell_angle_alpha 93.598(2)
_cell_angle_beta 95.572(2)
_cell_angle_gamma 90.367(3)
_cell_formula_units_Z 2
_cell_length_a 8.3583(3)
_cell_length_b 10.9812(3)
_cell_length_c 17.0446(5)
_cell_measurement_reflns_used 17773
_cell_measurement_temperature 113(2)
_cell_measurement_theta_max 26.7810
_cell_measurement_theta_min 1.8530
_cell_volume 1553.84(8)
_computing_cell_refinement 'CrysAlisPro 1.171.41.36a (Rigaku OD, 2019)'
_computing_data_collection 'CrysAlisPro 1.171.41.36a (Rigaku OD, 2019)'
_computing_data_reduction 'CrysAlisPro 1.171.41.36a (Rigaku OD, 2019)'
_computing_molecular_graphics 'Olex2 (Dolomanov et al., 2009)'
_computing_publication_material 'Olex2 (Dolomanov et al., 2009)'
_computing_structure_refinement 'XL (Sheldrick, 2008)'
_computing_structure_solution 'ShelXT (Sheldrick, 2015)'
_diffrn_ambient_temperature 113(2)
_diffrn_detector 'Hybrid Pixel Array Detector'
_diffrn_detector_area_resol_mean 10.0000
_diffrn_measured_fraction_theta_full 0.997
_diffrn_measured_fraction_theta_max 0.997
_diffrn_measurement_details
;
List of Runs (angles in degrees, time in seconds):

  # Type    Start    End  Width  t~exp~   \w     \q     \k     \f   Frames
#--------------------------------------------------------------------------
  1  \w    -79.00 100.00   0.50   17.31    --   10.60   0.00 -60.00  358
  2  \w    -17.00 100.00   0.50   17.31    --   10.60  82.00 120.00  234
  3  \w    -15.00 100.00   0.50   17.31    --   10.60  77.00  30.00  230
  4  \w    -79.00  36.00   0.50   17.31    --   10.60 -77.00-180.00  230
  5  \w    -17.00 100.00   0.50   17.31    --   10.60  82.00-150.00  234
  6  \w    -17.00 100.00   0.50   17.31    --   10.60  82.00   0.00  234
  7  \w    -17.00 100.00   0.50   17.31    --   10.60  82.00  60.00  234
  8  \w    -20.00 100.00   0.50   17.31    --   10.60  57.00 -30.00  240
  9  \w    -17.00 100.00   0.50   17.31    --   10.60  82.00-180.00  234
 10  \w    -17.00 100.00   0.50   17.31    --   10.60  82.00 -60.00  234
 11  \w     -3.00  23.00   0.50   17.31    --   10.60  82.00  90.00   52
 12  \w     62.00  95.00   0.50   17.31    --   10.60  82.00  90.00   66
;
_diffrn_measurement_device 'four-circle diffractometer'
_diffrn_measurement_device_type 'XtaLAB Pro II AFC12 (RINC): Kappa single'
_diffrn_measurement_method '\w scans'
_diffrn_orient_matrix_type 'CrysAlisPro convention (1999,Acta A55,543-557)'
_diffrn_orient_matrix_UB_11 -0.0039647000
_diffrn_orient_matrix_UB_12 0.0615283000
_diffrn_orient_matrix_UB_13 -0.0103857000
_diffrn_orient_matrix_UB_21 0.0101138000
_diffrn_orient_matrix_UB_22 0.0200458000
_diffrn_orient_matrix_UB_23 0.0405711000
_diffrn_orient_matrix_UB_31 0.0845762000
_diffrn_orient_matrix_UB_32 0.0013085000
_diffrn_orient_matrix_UB_33 -0.0012121000
_diffrn_radiation_monochromator mirror
_diffrn_radiation_probe x-ray
_diffrn_radiation_type MoK\a
_diffrn_radiation_wavelength 0.71073
_diffrn_reflns_av_R_equivalents 0.0378
_diffrn_reflns_av_unetI/netI 0.0351
_diffrn_reflns_limit_h_max 9
_diffrn_reflns_limit_h_min -10
_diffrn_reflns_limit_k_max 13
_diffrn_reflns_limit_k_min -13
_diffrn_reflns_limit_l_max 20
_diffrn_reflns_limit_l_min -21
_diffrn_reflns_number 34076
_diffrn_reflns_theta_full 26.00
_diffrn_reflns_theta_max 26.00
_diffrn_reflns_theta_min 1.86
_diffrn_source 'micro-focus sealed X-ray tube'
_diffrn_source_type 'Rigaku (Mo) X-ray Source'
_exptl_absorpt_coefficient_mu 0.293
_exptl_absorpt_correction_T_max 1.00000
_exptl_absorpt_correction_T_min 0.37078
_exptl_absorpt_correction_type multi-scan
_exptl_absorpt_process_details
;
CrysAlisPro 1.171.41.36a (Rigaku Oxford Diffraction, 2019)
Empirical absorption correction using spherical harmonics,
 implemented in SCALE3 ABSPACK scaling algorithm.
;
_exptl_crystal_colour 'clear light white'
_exptl_crystal_colour_lustre clear
_exptl_crystal_colour_modifier light
_exptl_crystal_colour_primary white
_exptl_crystal_density_diffrn 1.447
_exptl_crystal_density_method 'not measured'
_exptl_crystal_description block
_exptl_crystal_F_000 708
_exptl_crystal_size_max 0.3
_exptl_crystal_size_mid 0.25
_exptl_crystal_size_min 0.2
_refine_diff_density_max 0.658
_refine_diff_density_min -0.578
_refine_diff_density_rms 0.063
_refine_ls_extinction_method none
_refine_ls_goodness_of_fit_ref 1.068
_refine_ls_hydrogen_treatment constr
_refine_ls_matrix_type full
_refine_ls_number_parameters 416
_refine_ls_number_reflns 6090
_refine_ls_number_restraints 0
_refine_ls_restrained_S_all 1.068
_refine_ls_R_factor_all 0.0569
_refine_ls_R_factor_gt 0.0474
_refine_ls_shift/su_max 0.001
_refine_ls_shift/su_mean 0.000
_refine_ls_structure_factor_coef Fsqd
_refine_ls_weighting_details 'calc w=1/[\s^2^(Fo^2^)+(0.0367P)^2^+2.3850P] where P=(Fo^2^+2Fc^2^)/3'
_refine_ls_weighting_scheme calc
_refine_ls_wR_factor_gt 0.1076
_refine_ls_wR_factor_ref 0.1113
_reflns_number_gt 5314
_reflns_number_total 6090
_reflns_threshold_expression >2sigma(I)
_cod_data_source_file d2ob01703b2.cif
_cod_data_source_block mc0207
_cod_database_code 7158946
_chemical_oxdiff_formula 'C28 H20 S2 O5'
_diffrn_oxdiff_digest_frames
;
014d74f33d386d624237653a4882dfc1f5000251ba1
;
_reflns_odcompleteness_completeness 99.40
_reflns_odcompleteness_iscentric 1
_reflns_odcompleteness_theta 26.32
_olex2_refinement_description
;
1. Fixed Uiso
 At 1.2 times of:
  All C(H) groups, All C(H,H) groups
 At 1.5 times of:
  All O(H) groups
2.a Secondary CH2 refined with riding coordinates:
 C7(H7A,H7B), C32(H32A,H32B), C33(H33A,H33B), C34(H34A,H34B), C35(H35A,H35B)
2.b Aromatic/amide H refined with riding coordinates:
 C2(H2), C9(H9), C10(H10), C11(H11), C12(H12), C13(H13), C15(H15), C16(H16),
 C17(H17), C18(H18), C19(H19), C21(H21), C22(H22), C23(H23), C24(H24), C25(H25),
  C27(H27), C28(H28), C29(H29), C30(H30), C31(H31)
2.c Idealised tetrahedral OH refined as rotating group:
 O1(H1)
;
_olex2_submission_special_instructions 'No special instructions were received'
_oxdiff_exptl_absorpt_empirical_details
;
Empirical correction (ABSPACK) includes:
- Absorption correction using spherical harmonics
- Frame scaling
;
_oxdiff_exptl_absorpt_empirical_full_max 1.996
_oxdiff_exptl_absorpt_empirical_full_min 0.471

loop_
_space_group_symop_id
_space_group_symop_operation_xyz
1 'x, y, z'
2 '-x, -y, -z'

loop_
_atom_site_label
_atom_site_type_symbol
_atom_site_fract_x
_atom_site_fract_y
_atom_site_fract_z
_atom_site_U_iso_or_equiv
_atom_site_adp_type
_atom_site_occupancy
_atom_site_calc_flag
_atom_site_disorder_assembly
_atom_site_disorder_group
_atom_site_refinement_flags_posn
S1 S 0.24679(7) 1.03844(5) 0.77151(4) 0.01866(14) Uani 1 d . . .
S2 S 0.52705(7) 0.75287(5) 0.87948(3) 0.01609(14) Uani 1 d . . .
S3 S 0.84096(7) 0.74629(5) 0.60716(3) 0.01871(14) Uani 1 d . . .
O1 O 0.5428(2) 0.84130(15) 0.54119(9) 0.0196(4) Uani 1 d . . .
H1 H 0.4546 0.8634 0.5223 0.029 Uiso 1 calc . . GR
O2 O 0.3979(2) 1.07918(16) 0.81227(12) 0.0298(4) Uani 1 d . . .
O3 O 0.2018(2) 1.08264(16) 0.69449(11) 0.0293(4) Uani 1 d . . .
O4 O 0.3757(2) 0.78965(15) 0.90679(10) 0.0213(4) Uani 1 d . . .
O5 O 0.6693(2) 0.80882(15) 0.92040(10) 0.0212(4) Uani 1 d . . .
O6 O 0.9651(2) 0.68431(17) 0.65273(10) 0.0256(4) Uani 1 d . . .
O7 O 0.8821(2) 0.86625(16) 0.58344(10) 0.0236(4) Uani 1 d . . .
O8 O 0.3119(2) 0.92043(19) 0.44132(12) 0.0372(5) Uani 1 d . . .
C1 C 0.5345(3) 0.8165(2) 0.61338(13) 0.0162(5) Uani 1 d . . .
C2 C 0.3974(3) 0.8412(2) 0.65307(14) 0.0173(5) Uani 1 d . . .
H2 H 0.3061 0.8690 0.6243 0.021 Uiso 1 calc . . R
C3 C 0.3912(3) 0.8266(2) 0.73216(14) 0.0154(5) Uani 1 d . . .
C4 C 0.5240(3) 0.7742(2) 0.77599(13) 0.0147(5) Uani 1 d . . .
C5 C 0.6591(3) 0.7362(2) 0.73746(13) 0.0155(5) Uani 1 d . . .
C6 C 0.6664(3) 0.7631(2) 0.65829(13) 0.0166(5) Uani 1 d . . .
C7 C 0.2405(3) 0.8748(2) 0.76430(14) 0.0171(5) Uani 1 d . . .
H7A H 0.2317 0.8448 0.8160 0.021 Uiso 1 calc . . R
H7B H 0.1471 0.8462 0.7296 0.021 Uiso 1 calc . . R
C8 C 0.0923(3) 1.0735(2) 0.83252(14) 0.0184(5) Uani 1 d . . .
C9 C -0.0664(3) 1.0483(2) 0.80268(15) 0.0206(5) Uani 1 d . . .
H9 H -0.0905 1.0178 0.7507 0.025 Uiso 1 calc . . R
C10 C -0.1877(3) 1.0693(2) 0.85151(16) 0.0247(6) Uani 1 d . . .
H10 H -0.2943 1.0529 0.8326 0.030 Uiso 1 calc . . R
C11 C -0.1495(3) 1.1148(2) 0.92877(16) 0.0283(6) Uani 1 d . . .
H11 H -0.2307 1.1284 0.9618 0.034 Uiso 1 calc . . R
C12 C 0.0085(3) 1.1403(3) 0.95719(16) 0.0311(6) Uani 1 d . . .
H12 H 0.0325 1.1722 1.0089 0.037 Uiso 1 calc . . R
C13 C 0.1314(3) 1.1187(2) 0.90936(16) 0.0262(6) Uani 1 d . . .
H13 H 0.2380 1.1343 0.9286 0.031 Uiso 1 calc . . R
C14 C 0.5381(3) 0.5926(2) 0.88677(13) 0.0171(5) Uani 1 d . . .
C15 C 0.4239(3) 0.5184(2) 0.84234(14) 0.0196(5) Uani 1 d . . .
H15 H 0.3448 0.5520 0.8083 0.024 Uiso 1 calc . . R
C16 C 0.4293(3) 0.3934(2) 0.84945(15) 0.0235(5) Uani 1 d . . .
H16 H 0.3545 0.3423 0.8195 0.028 Uiso 1 calc . . R
C17 C 0.5464(3) 0.3443(2) 0.90127(15) 0.0249(6) Uani 1 d . . .
H17 H 0.5496 0.2605 0.9061 0.030 Uiso 1 calc . . R
C18 C 0.6583(3) 0.4197(2) 0.94573(15) 0.0247(6) Uani 1 d . . .
H18 H 0.7361 0.3861 0.9805 0.030 Uiso 1 calc . . R
C19 C 0.6556(3) 0.5453(2) 0.93904(14) 0.0205(5) Uani 1 d . . .
H19 H 0.7308 0.5962 0.9689 0.025 Uiso 1 calc . . R
C20 C 0.7877(3) 0.6595(2) 0.77757(13) 0.0161(5) Uani 1 d . . .
C21 C 0.7782(3) 0.5332(2) 0.76152(14) 0.0192(5) Uani 1 d . . .
H21 H 0.6960 0.4994 0.7260 0.023 Uiso 1 calc . . R
C22 C 0.8910(3) 0.4581(2) 0.79838(15) 0.0230(5) Uani 1 d . . .
H22 H 0.8833 0.3740 0.7882 0.028 Uiso 1 calc . . R
C23 C 1.0143(3) 0.5080(2) 0.85009(15) 0.0239(6) Uani 1 d . . .
H23 H 1.0892 0.4575 0.8753 0.029 Uiso 1 calc . . R
C24 C 1.0270(3) 0.6335(2) 0.86458(15) 0.0223(5) Uani 1 d . . .
H24 H 1.1121 0.6671 0.8984 0.027 Uiso 1 calc . . R
C25 C 0.9138(3) 0.7089(2) 0.82909(14) 0.0191(5) Uani 1 d . . .
H25 H 0.9220 0.7929 0.8397 0.023 Uiso 1 calc . . R
C26 C 0.7821(3) 0.6514(2) 0.52121(14) 0.0224(5) Uani 1 d . . .
C27 C 0.7437(5) 0.5314(3) 0.53030(18) 0.0504(10) Uani 1 d . . .
H27 H 0.7453 0.5027 0.5805 0.061 Uiso 1 calc . . R
C28 C 0.7027(6) 0.4537(3) 0.4642(2) 0.0672(13) Uani 1 d . . .
H28 H 0.6741 0.3729 0.4699 0.081 Uiso 1 calc . . R
C29 C 0.7042(5) 0.4964(3) 0.39011(18) 0.0466(9) Uani 1 d . . .
H29 H 0.6796 0.4437 0.3456 0.056 Uiso 1 calc . . R
C30 C 0.7421(4) 0.6168(3) 0.38143(16) 0.0331(7) Uani 1 d . . .
H30 H 0.7427 0.6449 0.3311 0.040 Uiso 1 calc . . R
C31 C 0.7791(3) 0.6961(3) 0.44694(15) 0.0262(6) Uani 1 d . . .
H31 H 0.8016 0.7779 0.4413 0.031 Uiso 1 calc . . R
C32 C 0.3870(3) 0.8862(2) 0.36682(15) 0.0227(5) Uani 1 d . . .
H32A H 0.5033 0.8917 0.3754 0.027 Uiso 1 calc . . R
H32B H 0.3497 0.9384 0.3251 0.027 Uiso 1 calc . . R
C33 C 0.3310(3) 0.7556(2) 0.34682(16) 0.0258(6) Uani 1 d . . .
H33A H 0.3941 0.6997 0.3787 0.031 Uiso 1 calc . . R
H33B H 0.3378 0.7323 0.2914 0.031 Uiso 1 calc . . R
C34 C 0.1563(3) 0.7573(2) 0.36632(16) 0.0254(6) Uani 1 d . . .
H34A H 0.0855 0.7821 0.3218 0.030 Uiso 1 calc . . R
H34B H 0.1224 0.6773 0.3800 0.030 Uiso 1 calc . . R
C35 C 0.1552(3) 0.8503(3) 0.43681(17) 0.0291(6) Uani 1 d . . .
H35A H 0.0650 0.9048 0.4292 0.035 Uiso 1 calc . . R
H35B H 0.1469 0.8092 0.4850 0.035 Uiso 1 calc . . R

loop_
_atom_site_aniso_label
_atom_site_aniso_U_11
_atom_site_aniso_U_22
_atom_site_aniso_U_33
_atom_site_aniso_U_23
_atom_site_aniso_U_13
_atom_site_aniso_U_12
S1 0.0141(3) 0.0154(3) 0.0271(3) 0.0020(2) 0.0046(2) 0.0019(2)
S2 0.0152(3) 0.0173(3) 0.0158(3) 0.0009(2) 0.0016(2) 0.0008(2)
S3 0.0153(3) 0.0231(3) 0.0180(3) 0.0005(2) 0.0033(2) 0.0033(2)
O1 0.0173(9) 0.0237(9) 0.0178(9) 0.0042(7) -0.0006(7) 0.0055(7)
O2 0.0144(9) 0.0256(9) 0.0482(12) -0.0086(8) 0.0052(8) -0.0038(8)
O3 0.0322(11) 0.0267(10) 0.0325(10) 0.0133(8) 0.0124(8) 0.0098(8)
O4 0.0206(9) 0.0240(9) 0.0198(9) 0.0015(7) 0.0046(7) 0.0037(7)
O5 0.0193(9) 0.0232(9) 0.0202(9) -0.0021(7) 0.0000(7) -0.0032(7)
O6 0.0167(9) 0.0378(10) 0.0230(9) 0.0041(8) 0.0028(7) 0.0098(8)
O7 0.0200(10) 0.0255(9) 0.0262(9) 0.0027(7) 0.0057(7) -0.0014(7)
O8 0.0327(12) 0.0409(12) 0.0382(12) 0.0032(9) 0.0037(9) -0.0023(9)
C1 0.0157(12) 0.0142(11) 0.0183(12) 0.0007(9) -0.0009(9) 0.0016(9)
C2 0.0146(12) 0.0158(11) 0.0209(12) 0.0019(9) -0.0025(9) 0.0015(9)
C3 0.0128(12) 0.0116(10) 0.0214(12) -0.0001(9) 0.0002(9) -0.0012(9)
C4 0.0148(12) 0.0141(11) 0.0150(11) 0.0011(8) 0.0004(9) -0.0009(9)
C5 0.0139(12) 0.0131(11) 0.0188(12) -0.0014(9) -0.0002(9) -0.0021(9)
C6 0.0154(12) 0.0161(11) 0.0182(12) -0.0014(9) 0.0023(9) 0.0015(9)
C7 0.0137(12) 0.0152(11) 0.0227(12) 0.0024(9) 0.0021(10) 0.0019(9)
C8 0.0149(12) 0.0161(11) 0.0247(13) 0.0019(9) 0.0033(10) 0.0040(9)
C9 0.0188(13) 0.0198(12) 0.0228(13) 0.0029(10) -0.0015(10) 0.0044(10)
C10 0.0143(13) 0.0243(13) 0.0362(15) 0.0066(11) 0.0030(11) 0.0057(10)
C11 0.0240(15) 0.0315(14) 0.0316(15) 0.0061(11) 0.0103(12) 0.0119(12)
C12 0.0306(16) 0.0384(16) 0.0232(14) -0.0052(11) 0.0007(12) 0.0098(13)
C13 0.0201(14) 0.0271(13) 0.0297(14) -0.0031(11) -0.0028(11) 0.0040(11)
C14 0.0154(12) 0.0198(12) 0.0169(12) 0.0035(9) 0.0043(9) 0.0021(9)
C15 0.0163(13) 0.0217(12) 0.0210(12) 0.0037(10) 0.0010(10) 0.0022(10)
C16 0.0219(14) 0.0219(12) 0.0267(13) 0.0008(10) 0.0031(11) -0.0005(10)
C17 0.0251(15) 0.0209(12) 0.0305(14) 0.0074(10) 0.0073(11) 0.0039(11)
C18 0.0216(14) 0.0281(14) 0.0255(14) 0.0097(11) 0.0024(11) 0.0080(11)
C19 0.0158(13) 0.0269(13) 0.0193(12) 0.0044(10) 0.0020(10) 0.0002(10)
C20 0.0134(12) 0.0188(11) 0.0168(12) 0.0020(9) 0.0037(9) 0.0011(9)
C21 0.0149(12) 0.0211(12) 0.0212(12) -0.0008(10) 0.0017(10) 0.0001(10)
C22 0.0218(14) 0.0196(12) 0.0286(14) 0.0019(10) 0.0065(11) 0.0049(10)
C23 0.0162(13) 0.0279(13) 0.0284(14) 0.0079(11) 0.0017(10) 0.0066(11)
C24 0.0147(13) 0.0302(14) 0.0219(13) 0.0046(10) -0.0011(10) -0.0016(10)
C25 0.0172(13) 0.0203(12) 0.0200(12) 0.0014(9) 0.0032(10) -0.0007(10)
C26 0.0237(14) 0.0236(13) 0.0197(12) -0.0010(10) 0.0023(10) 0.0093(11)
C27 0.107(3) 0.0209(14) 0.0229(15) 0.0023(11) 0.0011(17) 0.0058(17)
C28 0.146(4) 0.0201(15) 0.0323(18) -0.0023(13) -0.004(2) 0.006(2)
C29 0.077(3) 0.0345(17) 0.0256(15) -0.0106(13) -0.0036(16) 0.0125(17)
C30 0.0330(17) 0.0466(17) 0.0200(14) 0.0009(12) 0.0043(12) 0.0046(14)
C31 0.0220(14) 0.0330(14) 0.0245(14) 0.0047(11) 0.0054(11) -0.0004(11)
C32 0.0213(14) 0.0250(13) 0.0219(13) 0.0034(10) 0.0015(10) -0.0012(11)
C33 0.0228(14) 0.0232(13) 0.0305(14) -0.0002(11) 0.0002(11) 0.0006(11)
C34 0.0210(14) 0.0233(13) 0.0311(14) 0.0045(11) -0.0026(11) -0.0023(11)
C35 0.0204(14) 0.0340(15) 0.0331(15) 0.0014(12) 0.0050(11) -0.0053(12)

loop_
_atom_type_symbol
_atom_type_description
_atom_type_scat_dispersion_real
_atom_type_scat_dispersion_imag
_atom_type_scat_source
C C 0.0033 0.0016 'International Tables Vol C Tables 4.2.6.8 and 6.1.1.4'
H H 0.0000 0.0000 'International Tables Vol C Tables 4.2.6.8 and 6.1.1.4'
O O 0.0106 0.0060 'International Tables Vol C Tables 4.2.6.8 and 6.1.1.4'
S S 0.1246 0.1234 'International Tables Vol C Tables 4.2.6.8 and 6.1.1.4'

loop_
_geom_angle_atom_site_label_1
_geom_angle_atom_site_label_2
_geom_angle_atom_site_label_3
_geom_angle
_geom_angle_site_symmetry_1
_geom_angle_site_symmetry_3
_geom_angle_publ_flag
O2 S1 O3 117.90(12) . . ?
O2 S1 C7 109.04(11) . . ?
O2 S1 C8 108.93(11) . . ?
O3 S1 C7 109.17(11) . . ?
O3 S1 C8 108.65(11) . . ?
C8 S1 C7 101.96(11) . . ?
O4 S2 C4 109.70(11) . . ?
O4 S2 C14 106.46(11) . . ?
O5 S2 O4 116.86(10) . . ?
O5 S2 C4 109.45(11) . . ?
O5 S2 C14 108.82(11) . . ?
C14 S2 C4 104.86(11) . . ?
O6 S3 O7 116.44(11) . . ?
O6 S3 C6 111.16(11) . . ?
O6 S3 C26 107.41(11) . . ?
O7 S3 C6 106.98(11) . . ?
O7 S3 C26 108.59(11) . . ?
C26 S3 C6 105.74(12) . . ?
C1 O1 H1 109.5 . . ?
C32 O8 C35 106.84(19) . . ?
O1 C1 C2 122.4(2) . . ?
O1 C1 C6 121.5(2) . . ?
C2 C1 C6 116.1(2) . . ?
C1 C2 H2 118.3 . . ?
C3 C2 C1 123.4(2) . . ?
C3 C2 H2 118.3 . . ?
C2 C3 C4 119.4(2) . . ?
C2 C3 C7 114.1(2) . . ?
C4 C3 C7 126.5(2) . . ?
C3 C4 S2 122.39(17) . . ?
C5 C4 S2 117.93(17) . . ?
C5 C4 C3 119.7(2) . . ?
C4 C5 C20 121.1(2) . . ?
C6 C5 C4 118.8(2) . . ?
C6 C5 C20 119.8(2) . . ?
C1 C6 S3 113.62(17) . . ?
C5 C6 S3 124.20(18) . . ?
C5 C6 C1 122.0(2) . . ?
S1 C7 H7A 109.7 . . ?
S1 C7 H7B 109.7 . . ?
C3 C7 S1 109.76(16) . . ?
C3 C7 H7A 109.7 . . ?
C3 C7 H7B 109.7 . . ?
H7A C7 H7B 108.2 . . ?
C9 C8 S1 118.65(19) . . ?
C13 C8 S1 119.59(19) . . ?
C13 C8 C9 121.7(2) . . ?
C8 C9 H9 120.5 . . ?
C10 C9 C8 119.1(2) . . ?
C10 C9 H9 120.5 . . ?
C9 C10 H10 120.2 . . ?
C9 C10 C11 119.6(2) . . ?
C11 C10 H10 120.2 . . ?
C10 C11 H11 119.7 . . ?
C12 C11 C10 120.5(2) . . ?
C12 C11 H11 119.7 . . ?
C11 C12 H12 119.7 . . ?
C11 C12 C13 120.6(3) . . ?
C13 C12 H12 119.7 . . ?
C8 C13 C12 118.5(2) . . ?
C8 C13 H13 120.7 . . ?
C12 C13 H13 120.7 . . ?
C15 C14 S2 118.75(18) . . ?
C15 C14 C19 121.7(2) . . ?
C19 C14 S2 119.46(19) . . ?
C14 C15 H15 120.5 . . ?
C14 C15 C16 119.0(2) . . ?
C16 C15 H15 120.5 . . ?
C15 C16 H16 120.0 . . ?
C15 C16 C17 120.1(2) . . ?
C17 C16 H16 120.0 . . ?
C16 C17 H17 119.9 . . ?
C18 C17 C16 120.2(2) . . ?
C18 C17 H17 119.9 . . ?
C17 C18 H18 119.7 . . ?
C17 C18 C19 120.6(2) . . ?
C19 C18 H18 119.7 . . ?
C14 C19 C18 118.4(2) . . ?
C14 C19 H19 120.8 . . ?
C18 C19 H19 120.8 . . ?
C21 C20 C5 117.9(2) . . ?
C25 C20 C5 123.0(2) . . ?
C25 C20 C21 119.2(2) . . ?
C20 C21 H21 119.9 . . ?
C22 C21 C20 120.3(2) . . ?
C22 C21 H21 119.9 . . ?
C21 C22 H22 120.0 . . ?
C23 C22 C21 120.0(2) . . ?
C23 C22 H22 120.0 . . ?
C22 C23 H23 120.0 . . ?
C22 C23 C24 120.0(2) . . ?
C24 C23 H23 120.0 . . ?
C23 C24 H24 119.8 . . ?
C25 C24 C23 120.4(2) . . ?
C25 C24 H24 119.8 . . ?
C20 C25 H25 119.9 . . ?
C24 C25 C20 120.2(2) . . ?
C24 C25 H25 119.9 . . ?
C27 C26 S3 118.1(2) . . ?
C27 C26 C31 121.0(2) . . ?
C31 C26 S3 120.8(2) . . ?
C26 C27 H27 120.2 . . ?
C26 C27 C28 119.6(3) . . ?
C28 C27 H27 120.2 . . ?
C27 C28 H28 120.1 . . ?
C29 C28 C27 119.7(3) . . ?
C29 C28 H28 120.1 . . ?
C28 C29 H29 119.8 . . ?
C28 C29 C30 120.4(3) . . ?
C30 C29 H29 119.8 . . ?
C29 C30 H30 119.8 . . ?
C29 C30 C31 120.5(3) . . ?
C31 C30 H30 119.8 . . ?
C26 C31 H31 120.6 . . ?
C30 C31 C26 118.7(3) . . ?
C30 C31 H31 120.6 . . ?
O8 C32 H32A 111.1 . . ?
O8 C32 H32B 111.1 . . ?
O8 C32 C33 103.3(2) . . ?
H32A C32 H32B 109.1 . . ?
C33 C32 H32A 111.1 . . ?
C33 C32 H32B 111.1 . . ?
C32 C33 H33A 111.1 . . ?
C32 C33 H33B 111.1 . . ?
C32 C33 C34 103.2(2) . . ?
H33A C33 H33B 109.1 . . ?
C34 C33 H33A 111.1 . . ?
C34 C33 H33B 111.1 . . ?
C33 C34 H34A 110.8 . . ?
C33 C34 H34B 110.8 . . ?
H34A C34 H34B 108.9 . . ?
C35 C34 C33 104.6(2) . . ?
C35 C34 H34A 110.8 . . ?
C35 C34 H34B 110.8 . . ?
O8 C35 C34 106.2(2) . . ?
O8 C35 H35A 110.5 . . ?
O8 C35 H35B 110.5 . . ?
C34 C35 H35A 110.5 . . ?
C34 C35 H35B 110.5 . . ?
H35A C35 H35B 108.7 . . ?

loop_
_geom_bond_atom_site_label_1
_geom_bond_atom_site_label_2
_geom_bond_distance
_geom_bond_site_symmetry_2
_geom_bond_publ_flag
S1 O2 1.4359(19) . ?
S1 O3 1.4445(19) . ?
S1 C7 1.794(2) . ?
S1 C8 1.764(2) . ?
S2 O4 1.4410(18) . ?
S2 O5 1.4332(17) . ?
S2 C4 1.792(2) . ?
S2 C14 1.774(2) . ?
S3 O6 1.4361(18) . ?
S3 O7 1.4508(18) . ?
S3 C6 1.776(2) . ?
S3 C26 1.771(3) . ?
O1 H1 0.8200 . ?
O1 C1 1.285(3) . ?
O8 C32 1.498(3) . ?
O8 C35 1.508(3) . ?
C1 C2 1.406(3) . ?
C1 C6 1.430(3) . ?
C2 H2 0.9300 . ?
C2 C3 1.374(3) . ?
C3 C4 1.422(3) . ?
C3 C7 1.507(3) . ?
C4 C5 1.413(3) . ?
C5 C6 1.406(3) . ?
C5 C20 1.508(3) . ?
C7 H7A 0.9700 . ?
C7 H7B 0.9700 . ?
C8 C9 1.393(3) . ?
C8 C13 1.379(4) . ?
C9 H9 0.9300 . ?
C9 C10 1.385(4) . ?
C10 H10 0.9300 . ?
C10 C11 1.386(4) . ?
C11 H11 0.9300 . ?
C11 C12 1.382(4) . ?
C12 H12 0.9300 . ?
C12 C13 1.385(4) . ?
C13 H13 0.9300 . ?
C14 C15 1.386(3) . ?
C14 C19 1.387(3) . ?
C15 H15 0.9300 . ?
C15 C16 1.387(3) . ?
C16 H16 0.9300 . ?
C16 C17 1.388(4) . ?
C17 H17 0.9300 . ?
C17 C18 1.381(4) . ?
C18 H18 0.9300 . ?
C18 C19 1.391(4) . ?
C19 H19 0.9300 . ?
C20 C21 1.397(3) . ?
C20 C25 1.389(3) . ?
C21 H21 0.9300 . ?
C21 C22 1.387(3) . ?
C22 H22 0.9300 . ?
C22 C23 1.377(4) . ?
C23 H23 0.9300 . ?
C23 C24 1.387(4) . ?
C24 H24 0.9300 . ?
C24 C25 1.381(3) . ?
C25 H25 0.9300 . ?
C26 C27 1.376(4) . ?
C26 C31 1.384(4) . ?
C27 H27 0.9300 . ?
C27 C28 1.384(4) . ?
C28 H28 0.9300 . ?
C28 C29 1.376(5) . ?
C29 H29 0.9300 . ?
C29 C30 1.377(4) . ?
C30 H30 0.9300 . ?
C30 C31 1.381(4) . ?
C31 H31 0.9300 . ?
C32 H32A 0.9700 . ?
C32 H32B 0.9700 . ?
C32 C33 1.514(3) . ?
C33 H33A 0.9700 . ?
C33 H33B 0.9700 . ?
C33 C34 1.528(4) . ?
C34 H34A 0.9700 . ?
C34 H34B 0.9700 . ?
C34 C35 1.528(4) . ?
C35 H35A 0.9700 . ?
C35 H35B 0.9700 . ?
